data_1528256
loop_
_publ_author_name
'Zhao, H.'
'Schils, H.W.'
'Raub, C.J.'

_publ_section_title
;
 Untersuchungen im System Ruthenium-Selen-Tellur
;
_journal_name_full 'Journal of the Less-Common Metals'
_journal_page_first 75
_journal_page_last 82
_journal_volume 113
_journal_year 1985
_chemical_formula_sum 'Ru Te2'
_space_group_IT_number 58
_symmetry_space_group_name_Hall '-P 2 2n'
_symmetry_space_group_name_H-M 'P n n m'
_cell_angle_alpha 90
_cell_angle_beta 90
_cell_angle_gamma 90
_cell_formula_units_Z 2
_cell_length_a 5.2915
_cell_length_b 6.4043
_cell_length_c 4.0118
_cell_volume 135.953
_citation_journal_id_ASTM JCOMAH
_cod_data_source_file Zhao_JCOMAH_1985_3.cif
_cod_data_source_block Ru1Te2
_cod_original_cell_volume 135.9533
_cod_original_formula_sum 'Ru1 Te2'
_cod_database_code 1528256

loop_
_symmetry_equiv_pos_as_xyz
x,y,z
-x,-y,z
x+1/2,-y+1/2,-z+1/2
-x+1/2,y+1/2,-z+1/2
-x,-y,-z
x,y,-z
-x-1/2,y-1/2,z-1/2
x-1/2,-y-1/2,z-1/2

loop_
_atom_site_label
_atom_site_type_symbol
_atom_site_fract_x
_atom_site_fract_y
_atom_site_fract_z
_atom_site_occupancy
_atom_site_U_iso_or_equiv
Ru1 Ru+4 0 0 0 1 0.0
Te1 Te-2 0.2181 0.3676 0 1 0.0
